data_4324292
loop_
_publ_author_name
'Ulf Betke'
'Mathias S. Wickleder'

_publ_contact_author_address
;
  Institut f\"ur Reine und Angewandte Chemie,
  Fakult\"at f\"ur Mathematik und Naturwissenschaften
  der Carl von Ossietzky Universit\"at Oldenburg
  Postfach 2503
  D-26111 Oldenburg
  Germany
;
_publ_contact_author_email mathias.wickleder@uni-oldenburg.de
_publ_contact_author_fax '049 441 798-3352'
_publ_contact_author_name 'Prof. Dr. Mathias S. Wickleder'
_publ_contact_author_phone '049 441 798-3660'
_publ_section_title
;
 Sulfates of the Refractory Metals: Crystal Structure and Thermal Behavior
 of Nb2O2(SO4)3, MoO2(SO4), WO(SO4)2, and Two Modifications of Re2O5(SO4)2
;
_journal_name_full 'Inorganic Chemistry'
_journal_page_first 858
_journal_page_last 872
_journal_paper_doi 10.1021/ic101455z
_journal_volume 50
_journal_year 2011
_chemical_formula_moiety '(Nb 5+)2, (O 2-)2, (SO4 2-)3'
_chemical_formula_sum 'Nb2 O14 S3'
_chemical_formula_weight 506.00
_chemical_name_common Diniobium(V)-dioxide-tris(sulfate)
_space_group_IT_number 33
_symmetry_cell_setting orthorhombic
_symmetry_Int_Tables_number 33
_symmetry_space_group_name_Hall 'P 2c -2n'
_symmetry_space_group_name_H-M 'P n a 21'
_atom_sites_solution_primary direct
_atom_sites_solution_secondary difmap
_audit_creation_method SHELXL-97
_cell_angle_alpha 90.00
_cell_angle_beta 90.00
_cell_angle_gamma 90.00
_cell_formula_units_Z 4
_cell_length_a 9.9589(7)
_cell_length_b 11.7983(7)
_cell_length_c 8.6065(5)
_cell_measurement_reflns_used 279
_cell_measurement_temperature 153(2)
_cell_measurement_theta_max 26.25
_cell_measurement_theta_min 1.65
_cell_volume 1011.25(11)
_computing_cell_refinement 'IPDS (Stoe, 1999)'
_computing_data_collection 'IPDS (Stoe, 1999)'
_computing_data_reduction 'XRED 1.22 (Stoe, 2001)'
_computing_molecular_graphics 'Diamond 3.2 (Brandenburg, 2010)'
_computing_publication_material 'SHELX-97 (Sheldrick, 1997)'
_computing_structure_refinement 'SHELXL-97 (Sheldrick, 1997)'
_computing_structure_solution 'SHELXS-97 (Sheldrick, 1997)'
_diffrn_ambient_temperature 153(2)
_diffrn_measured_fraction_theta_full 0.906
_diffrn_measured_fraction_theta_max 0.906
_diffrn_measurement_device_type 'Stoe IPDS I'
_diffrn_measurement_method 'phi scans'
_diffrn_radiation_monochromator graphite
_diffrn_radiation_probe x-ray
_diffrn_radiation_type MoK\a
_diffrn_radiation_wavelength 0.71073
_diffrn_reflns_av_R_equivalents 0.0354
_diffrn_reflns_av_sigmaI/netI 0.0284
_diffrn_reflns_limit_h_max 12
_diffrn_reflns_limit_h_min -12
_diffrn_reflns_limit_k_max 14
_diffrn_reflns_limit_k_min -14
_diffrn_reflns_limit_l_max 10
_diffrn_reflns_limit_l_min -10
_diffrn_reflns_number 8848
_diffrn_reflns_theta_full 26.27
_diffrn_reflns_theta_max 26.27
_diffrn_reflns_theta_min 2.68
_diffrn_source 'fine-focus sealed tube'
_exptl_absorpt_coefficient_mu 2.971
_exptl_absorpt_correction_T_max 0.7358
_exptl_absorpt_correction_T_min 0.5880
_exptl_absorpt_correction_type numerical
_exptl_absorpt_process_details 'XRED 1.22 (Stoe, 2001)'
_exptl_crystal_colour colourless
_exptl_crystal_density_diffrn 3.324
_exptl_crystal_description block
_exptl_crystal_F_000 968
_exptl_crystal_size_max 0.20
_exptl_crystal_size_mid 0.15
_exptl_crystal_size_min 0.11
_refine_diff_density_max 1.063
_refine_diff_density_min -0.603
_refine_diff_density_rms 0.127
_refine_ls_abs_structure_details 'Flack H D (1983), Acta Cryst. A39, 876-881'
_refine_ls_abs_structure_Flack 0.52(5)
_refine_ls_extinction_method none
_refine_ls_goodness_of_fit_ref 0.978
_refine_ls_matrix_type full
_refine_ls_number_parameters 173
_refine_ls_number_reflns 1900
_refine_ls_number_restraints 1
_refine_ls_restrained_S_all 0.978
_refine_ls_R_factor_all 0.0243
_refine_ls_R_factor_gt 0.0206
_refine_ls_shift/su_max 0.002
_refine_ls_shift/su_mean 0.000
_refine_ls_structure_factor_coef Fsqd
_refine_ls_weighting_details 'calc w=1/[\s^2^(Fo^2^)+(0.0318P)^2^+0.0000P] where P=(Fo^2^+2Fc^2^)/3'
_refine_ls_weighting_scheme calc
_refine_ls_wR_factor_gt 0.0467
_refine_ls_wR_factor_ref 0.0475
_reflns_number_gt 1745
_reflns_number_total 1900
_reflns_threshold_expression >2sigma(I)
_cod_data_source_file ic101455z_si_002.cif
_cod_data_source_block Nb2O2(SO4)3
_cod_database_code 4324292

loop_
_symmetry_equiv_pos_as_xyz
'x, y, z'
'-x, -y, z+1/2'
'-x+1/2, y+1/2, z+1/2'
'x+1/2, -y+1/2, z'

loop_
_atom_site_label
_atom_site_type_symbol
_atom_site_fract_x
_atom_site_fract_y
_atom_site_fract_z
_atom_site_U_iso_or_equiv
_atom_site_adp_type
_atom_site_occupancy
_atom_site_symmetry_multiplicity
_atom_site_calc_flag
Nb1 Nb 1.06344(3) 0.87504(3) 0.56994(4) 0.00729(10) Uani 1 1 d
Nb2 Nb 0.61955(3) 1.12023(3) 0.60774(4) 0.00828(10) Uani 1 1 d
S3 S 0.33309(10) 1.00370(11) 0.71807(15) 0.0104(2) Uani 1 1 d
S4 S 0.74081(11) 0.85719(9) 0.67995(14) 0.0101(2) Uani 1 1 d
S5 S 1.05416(11) 0.86132(10) 0.99842(13) 0.0068(2) Uani 1 1 d
O44 O 0.8706(3) 0.8197(2) 0.6086(5) 0.0132(6) Uani 1 1 d
O41 O 0.7412(4) 0.8592(4) 0.8433(6) 0.0246(10) Uani 1 1 d
O52 O 1.1859(3) 0.8260(3) 1.0591(4) 0.0089(6) Uani 1 1 d
O53 O 1.0076(3) 0.9608(2) 1.0875(4) 0.0102(6) Uani 1 1 d
O43 O 0.6350(3) 0.7818(3) 0.6147(6) 0.0181(8) Uani 1 1 d
O33 O 0.2467(3) 0.9366(3) 0.6052(4) 0.0124(6) Uani 1 1 d
O51 O 1.0601(4) 0.8882(4) 0.8361(5) 0.0160(9) Uani 1 1 d
O34 O 0.4482(3) 1.0365(3) 0.6084(4) 0.0146(7) Uani 1 1 d
O11 O 1.0666(5) 0.8647(4) 0.3742(5) 0.0192(10) Uani 1 1 d
O54 O 0.9600(3) 0.7669(3) 1.0279(4) 0.0149(8) Uani 1 1 d
O32 O 0.3853(4) 0.9256(3) 0.8354(4) 0.0146(8) Uani 1 1 d
O31 O 0.2642(4) 1.1004(3) 0.7736(5) 0.0191(8) Uani 1 1 d
O21 O 0.6224(4) 1.1509(4) 0.7990(6) 0.0210(9) Uani 1 1 d
O42 O 0.7142(3) 0.9689(3) 0.6085(5) 0.0157(7) Uani 1 1 d

loop_
_atom_site_aniso_label
_atom_site_aniso_U_11
_atom_site_aniso_U_22
_atom_site_aniso_U_33
_atom_site_aniso_U_23
_atom_site_aniso_U_13
_atom_site_aniso_U_12
Nb1 0.00578(18) 0.00538(18) 0.0107(2) -0.0002(2) 0.00037(13) 0.00036(14)
Nb2 0.00535(18) 0.00503(17) 0.0145(2) 0.0016(2) 0.00094(14) 0.00050(13)
S3 0.0083(5) 0.0090(5) 0.0138(5) 0.0017(5) 0.0000(4) -0.0014(4)
S4 0.0080(5) 0.0072(5) 0.0151(6) 0.0000(5) 0.0004(4) 0.0000(4)
S5 0.0065(5) 0.0047(5) 0.0092(6) -0.0006(4) -0.0001(4) -0.0007(4)
O44 0.0076(13) 0.0088(14) 0.0230(18) 0.0014(17) 0.0034(14) -0.0012(11)
O41 0.022(3) 0.036(3) 0.0169(18) 0.009(2) -0.0005(17) 0.0041(17)
O52 0.0062(13) 0.0067(14) 0.0139(16) -0.0020(14) 0.0002(12) 0.0008(11)
O53 0.0084(12) 0.0076(13) 0.0145(19) -0.0042(14) -0.0007(15) 0.0040(11)
O43 0.0095(14) 0.0070(15) 0.038(2) -0.0040(19) -0.0016(16) -0.0030(12)
O33 0.0072(12) 0.0111(15) 0.0189(18) 0.0018(15) 0.0003(14) -0.0024(11)
O51 0.017(2) 0.019(2) 0.012(2) -0.0004(15) -0.0033(14) 0.0016(15)
O34 0.0089(14) 0.0167(17) 0.018(2) 0.0021(14) 0.0008(16) -0.0052(11)
O11 0.019(2) 0.023(2) 0.016(2) -0.0039(18) 0.0004(16) 0.0017(17)
O54 0.0090(14) 0.0098(16) 0.026(2) 0.0041(15) -0.0011(13) -0.0020(12)
O32 0.0160(18) 0.013(2) 0.015(2) 0.0012(15) 0.0023(13) 0.0010(15)
O31 0.0219(19) 0.0144(18) 0.0209(19) -0.0011(17) -0.0022(16) 0.0051(14)
O21 0.0183(19) 0.026(2) 0.019(2) -0.0010(19) 0.0013(17) -0.0012(16)
O42 0.0111(14) 0.0078(15) 0.028(2) 0.0030(15) -0.0006(16) -0.0007(10)

loop_
_atom_type_symbol
_atom_type_description
_atom_type_scat_dispersion_real
_atom_type_scat_dispersion_imag
_atom_type_scat_source
Nb Nb -2.0727 0.6215 'International Tables Vol C Tables 4.2.6.8 and 6.1.1.4'
S S 0.1246 0.1234 'International Tables Vol C Tables 4.2.6.8 and 6.1.1.4'
O O 0.0106 0.0060 'International Tables Vol C Tables 4.2.6.8 and 6.1.1.4'

loop_
_geom_angle_atom_site_label_1
_geom_angle_atom_site_label_2
_geom_angle_atom_site_label_3
_geom_angle
_geom_angle_site_symmetry_1
_geom_angle_site_symmetry_3
O11 Nb1 O33 99.29(19) . 1_655
O11 Nb1 O43 96.8(2) . 4_565
O33 Nb1 O43 88.96(12) 1_655 4_565
O11 Nb1 O44 98.97(19) . .
O33 Nb1 O44 161.67(16) 1_655 .
O43 Nb1 O44 90.43(12) 4_565 .
O11 Nb1 O53 98.44(18) . 2_774
O33 Nb1 O53 87.75(12) 1_655 2_774
O43 Nb1 O53 164.77(18) 4_565 2_774
O44 Nb1 O53 88.05(11) . 2_774
O11 Nb1 O51 179.66(18) . .
O33 Nb1 O51 80.57(15) 1_655 .
O43 Nb1 O51 82.93(18) 4_565 .
O44 Nb1 O51 81.18(16) . .
O53 Nb1 O51 81.86(14) 2_774 .
O21 Nb2 O34 96.87(17) . .
O21 Nb2 O42 100.27(19) . .
O34 Nb2 O42 87.75(12) . .
O21 Nb2 O54 98.91(18) . 3_654
O34 Nb2 O54 95.19(13) . 3_654
O42 Nb2 O54 160.10(15) . 3_654
O21 Nb2 O52 96.62(16) . 2_774
O34 Nb2 O52 163.51(14) . 2_774
O42 Nb2 O52 80.54(11) . 2_774
O54 Nb2 O52 92.05(12) 3_654 2_774
O21 Nb2 O32 179.37(19) . 2_674
O34 Nb2 O32 82.69(15) . 2_674
O42 Nb2 O32 79.27(15) . 2_674
O54 Nb2 O32 81.59(14) 3_654 2_674
O52 Nb2 O32 83.74(13) 2_774 2_674
O31 S3 O32 116.6(2) . .
O31 S3 O33 111.2(2) . .
O32 S3 O33 108.3(2) . .
O31 S3 O34 111.5(2) . .
O32 S3 O34 108.6(2) . .
O33 S3 O34 99.26(19) . .
O41 S4 O42 113.6(3) . .
O41 S4 O43 112.9(3) . .
O42 S4 O43 104.4(2) . .
O41 S4 O44 114.4(2) . .
O42 S4 O44 104.4(2) . .
O43 S4 O44 106.2(2) . .
O51 S5 O52 111.8(2) . .
O51 S5 O53 110.0(2) . .
O52 S5 O53 108.66(18) . .
O51 S5 O54 111.1(2) . .
O52 S5 O54 106.93(19) . .
O53 S5 O54 108.11(19) . .
S4 O44 Nb1 141.1(2) . .
S5 O52 Nb2 144.6(2) . 2_775
S5 O53 Nb1 144.5(2) . 2_775
S4 O43 Nb1 150.3(2) . 4_465
S3 O33 Nb1 143.9(2) . 1_455
S5 O51 Nb1 163.2(3) . .
S3 O34 Nb2 140.7(2) . .
S5 O54 Nb2 162.1(2) . 3_645
S3 O32 Nb2 143.8(2) . 2_675
S4 O42 Nb2 150.9(2) . .

loop_
_geom_bond_atom_site_label_1
_geom_bond_atom_site_label_2
_geom_bond_distance
_geom_bond_site_symmetry_2
Nb1 O11 1.689(5) .
Nb1 O33 1.987(3) 1_655
Nb1 O43 2.020(3) 4_565
Nb1 O44 2.055(3) .
Nb1 O53 2.067(3) 2_774
Nb1 O51 2.296(4) .
Nb2 O21 1.686(5) .
Nb2 O34 1.972(3) .
Nb2 O42 2.019(3) .
Nb2 O54 2.023(3) 3_654
Nb2 O52 2.081(3) 2_774
Nb2 O32 2.406(4) 2_674
S3 O31 1.414(4) .
S3 O32 1.462(4) .
S3 O33 1.520(3) .
S3 O34 1.535(3) .
S4 O41 1.406(5) .
S4 O42 1.478(3) .
S4 O43 1.488(3) .
S4 O44 1.498(3) .
S5 O51 1.434(4) .
S5 O52 1.472(3) .
S5 O53 1.477(3) .
S5 O54 1.478(3) .
O52 Nb2 2.081(3) 2_775
O53 Nb1 2.067(3) 2_775
O43 Nb1 2.020(3) 4_465
O33 Nb1 1.987(3) 1_455
O54 Nb2 2.023(3) 3_645
O32 Nb2 2.406(4) 2_675

loop_
_geom_torsion_atom_site_label_1
_geom_torsion_atom_site_label_2
_geom_torsion_atom_site_label_3
_geom_torsion_atom_site_label_4
_geom_torsion
_geom_torsion_site_symmetry_1
_geom_torsion_site_symmetry_4
O41 S4 O44 Nb1 -73.0(5) . .
O42 S4 O44 Nb1 51.8(4) . .
O43 S4 O44 Nb1 161.8(4) . .
O11 Nb1 O44 S4 -121.6(4) . .
O33 Nb1 O44 S4 53.5(6) 1_655 .
O43 Nb1 O44 S4 141.5(4) 4_565 .
O53 Nb1 O44 S4 -23.3(4) 2_774 .
O51 Nb1 O44 S4 58.7(4) . .
O51 S5 O52 Nb2 66.7(4) . 2_775
O53 S5 O52 Nb2 -54.9(4) . 2_775
O54 S5 O52 Nb2 -171.4(3) . 2_775
O51 S5 O53 Nb1 4.8(4) . 2_775
O52 S5 O53 Nb1 127.6(3) . 2_775
O54 S5 O53 Nb1 -116.7(3) . 2_775
O41 S4 O43 Nb1 -73.3(6) . 4_465
O42 S4 O43 Nb1 162.8(5) . 4_465
O44 S4 O43 Nb1 52.8(7) . 4_465
O31 S3 O33 Nb1 -44.7(4) . 1_455
O32 S3 O33 Nb1 84.6(4) . 1_455
O34 S3 O33 Nb1 -162.2(3) . 1_455
O52 S5 O51 Nb1 82.7(9) . .
O53 S5 O51 Nb1 -156.4(8) . .
O54 S5 O51 Nb1 -36.7(10) . .
O33 Nb1 O51 S5 -116.5(9) 1_655 .
O43 Nb1 O51 S5 -26.4(9) 4_565 .
O44 Nb1 O51 S5 65.1(9) . .
O53 Nb1 O51 S5 154.4(9) 2_774 .
O31 S3 O34 Nb2 62.9(4) . .
O32 S3 O34 Nb2 -66.8(4) . .
O33 S3 O34 Nb2 -179.8(3) . .
O21 Nb2 O34 S3 4.0(4) . .
O42 Nb2 O34 S3 104.1(3) . .
O54 Nb2 O34 S3 -95.6(3) 3_654 .
O52 Nb2 O34 S3 148.7(4) 2_774 .
O32 Nb2 O34 S3 -176.4(3) 2_674 .
O51 S5 O54 Nb2 132.3(8) . 3_645
O52 S5 O54 Nb2 10.0(9) . 3_645
O53 S5 O54 Nb2 -106.9(8) . 3_645
O31 S3 O32 Nb2 10.8(5) . 2_675
O33 S3 O32 Nb2 -115.4(4) . 2_675
O34 S3 O32 Nb2 137.7(4) . 2_675
O41 S4 O42 Nb2 -35.9(5) . .
O43 S4 O42 Nb2 87.5(5) . .
O44 S4 O42 Nb2 -161.2(4) . .
O21 Nb2 O42 S4 38.7(5) . .
O34 Nb2 O42 S4 -57.9(4) . .
O54 Nb2 O42 S4 -157.0(4) 3_654 .
O52 Nb2 O42 S4 133.7(5) 2_774 .
O32 Nb2 O42 S4 -140.9(4) 2_674 .
